data_2204449
loop_
_publ_author_name
'Turner, Alan B.'
'Harrison, William T. A.'

_publ_section_title
;
 2-(4-Ethoxybenzyl)indan
;
_journal_issue 11
_journal_name_full 'Acta Crystallographica Section E'
_journal_page_first o2138
_journal_page_last o2139
_journal_paper_doi 10.1107/S1600536804026492
_journal_volume 60
_journal_year 2004
_chemical_formula_iupac 'C18 H20 O'
_chemical_formula_moiety 'C18 H20 O'
_chemical_formula_sum 'C18 H20 O'
_chemical_formula_weight 252.34
_chemical_name_systematic
;
2-(4-Ethoxybenzyl)indan
;
_space_group_IT_number 14
_symmetry_cell_setting monoclinic
_symmetry_space_group_name_Hall '-P 2ybc'
_symmetry_space_group_name_H-M 'P 1 21/c 1'
_atom_sites_solution_hydrogens geom
_atom_sites_solution_primary direct
_atom_sites_solution_secondary difmap
_audit_creation_method SHELXL-97
_cell_angle_alpha 90.00
_cell_angle_beta 112.610(4)
_cell_angle_gamma 90.00
_cell_formula_units_Z 4
_cell_length_a 16.5624(12)
_cell_length_b 5.6290(3)
_cell_length_c 16.3266(14)
_cell_measurement_reflns_used 3361
_cell_measurement_temperature 120(2)
_cell_measurement_theta_max 27.48
_cell_measurement_theta_min 2.91
_cell_volume 1405.14(18)
_computing_cell_refinement 'HKL SCALEPACK (Otwinowski & Minor, 1997)'
_computing_data_collection 'COLLECT (Nonius, 1998)'
_computing_data_reduction 'HKL DENZO (Otwinowski & Minor, 1997),  SCALEPACK and SORTAV (Blessing, 1995)'
_computing_molecular_graphics 'ORTEP3 (Farrugia, 1997)'
_computing_publication_material SHELXL97
_computing_structure_refinement 'SHELXL97 (Sheldrick, 1997)'
_computing_structure_solution 'SHELXS97 (Sheldrick, 1997)'
_diffrn_ambient_temperature 120(2)
_diffrn_measured_fraction_theta_full 0.998
_diffrn_measured_fraction_theta_max 0.998
_diffrn_measurement_device_type 'Nonius KappaCCD'
_diffrn_measurement_method '\w and \f'
_diffrn_radiation_monochromator graphite
_diffrn_radiation_source 'fine-focus sealed tube'
_diffrn_radiation_type MoK\a
_diffrn_radiation_wavelength 0.71073
_diffrn_reflns_av_R_equivalents 0.2557
_diffrn_reflns_av_sigmaI/netI 0.1822
_diffrn_reflns_limit_h_max 19
_diffrn_reflns_limit_h_min -20
_diffrn_reflns_limit_k_max 6
_diffrn_reflns_limit_k_min -6
_diffrn_reflns_limit_l_max 18
_diffrn_reflns_limit_l_min -19
_diffrn_reflns_number 15379
_diffrn_reflns_theta_full 25.50
_diffrn_reflns_theta_max 25.50
_diffrn_reflns_theta_min 2.98
_diffrn_standards_decay_% 0
_diffrn_standards_interval_count 0
_diffrn_standards_number 0
_exptl_absorpt_coefficient_mu 0.072
_exptl_absorpt_correction_T_max 0.997
_exptl_absorpt_correction_T_min 0.985
_exptl_absorpt_correction_type multi-scan
_exptl_absorpt_process_details '(SADABS; Bruker, 1999)'
_exptl_crystal_colour colourless
_exptl_crystal_density_diffrn 1.193
_exptl_crystal_density_method 'not measured'
_exptl_crystal_description rod
_exptl_crystal_F_000 544
_exptl_crystal_size_max 0.22
_exptl_crystal_size_mid 0.06
_exptl_crystal_size_min 0.04
_refine_diff_density_max 0.240
_refine_diff_density_min -0.268
_refine_ls_extinction_coef 0.023(4)
_refine_ls_extinction_expression Fc^*^=kFc[1+0.001xFc^2^\l^3^/sin(2\q)]^-1/4^
_refine_ls_extinction_method SHELXL97
_refine_ls_goodness_of_fit_ref 1.018
_refine_ls_hydrogen_treatment constr
_refine_ls_matrix_type full
_refine_ls_number_parameters 174
_refine_ls_number_reflns 2604
_refine_ls_number_restraints 0
_refine_ls_restrained_S_all 1.018
_refine_ls_R_factor_all 0.1967
_refine_ls_R_factor_gt 0.0891
_refine_ls_shift/su_max 0.000
_refine_ls_shift/su_mean 0.000
_refine_ls_structure_factor_coef Fsqd
_refine_ls_weighting_details 'calc w = 1/[\s^2^(Fo^2^)+(0.0752P)^2^+0.112P] where P = (Fo^2^+2Fc^2^)/3'
_refine_ls_weighting_scheme calc
_refine_ls_wR_factor_gt 0.1656
_refine_ls_wR_factor_ref 0.2107
_reflns_number_gt 1259
_reflns_number_total 2604
_reflns_threshold_expression I>2\s(I)
_cod_data_source_file bt6549.cif
_cod_data_source_block II
_cod_original_cell_volume 1405.14(17)
_cod_original_sg_symbol_H-M 'P 21/c'
_cod_database_code 2204449
_cod_database_fobs_code 2204449

loop_
_symmetry_equiv_pos_as_xyz
'x, y, z'
'-x, y+1/2, -z+1/2'
'-x, -y, -z'
'x, -y-1/2, z-1/2'

loop_
_atom_site_label
_atom_site_fract_x
_atom_site_fract_y
_atom_site_fract_z
_atom_site_U_iso_or_equiv
_atom_site_adp_type
_atom_site_calc_flag
_atom_site_refinement_flags
_atom_site_occupancy
_atom_site_type_symbol
C1 0.3190(3) 0.0259(8) 0.4491(3) 0.0399(13) Uani d . 1 C
H1A 0.2825 -0.1172 0.4364 0.060 Uiso calc R 1 H
H1B 0.3417 0.0489 0.4024 0.060 Uiso calc R 1 H
H1C 0.2839 0.1640 0.4512 0.060 Uiso calc R 1 H
C2 0.3947(2) -0.0021(7) 0.5377(3) 0.0338(11) Uani d . 1 C
H2A 0.3726 -0.0206 0.5857 0.041 Uiso calc R 1 H
H2B 0.4295 -0.1445 0.5371 0.041 Uiso calc R 1 H
C3 0.5209(2) 0.2181(6) 0.6295(3) 0.0268(10) Uani d . 1 C
C4 0.5430(2) 0.0529(7) 0.6966(3) 0.0295(11) Uani d . 1 C
H4 0.5063 -0.0803 0.6922 0.035 Uiso calc R 1 H
C5 0.6207(2) 0.0840(7) 0.7718(3) 0.0300(11) Uani d . 1 C
H5 0.6360 -0.0303 0.8181 0.036 Uiso calc R 1 H
C6 0.6753(2) 0.2753(7) 0.7804(3) 0.0275(10) Uani d . 1 C
C7 0.6505(2) 0.4409(7) 0.7118(3) 0.0328(12) Uani d . 1 C
H7 0.6866 0.5757 0.7167 0.039 Uiso calc R 1 H
C8 0.5749(2) 0.4147(7) 0.6366(3) 0.0333(12) Uani d . 1 C
H8 0.5597 0.5291 0.5903 0.040 Uiso calc R 1 H
C9 0.7600(2) 0.3054(7) 0.8602(3) 0.0284(11) Uani d . 1 C
H9A 0.7593 0.1989 0.9082 0.034 Uiso calc R 1 H
H9B 0.7638 0.4709 0.8819 0.034 Uiso calc R 1 H
C10 0.8412(2) 0.2505(6) 0.8403(3) 0.0259(10) Uani d . 1 C
H10 0.8375 0.3465 0.7874 0.031 Uiso calc R 1 H
C11 0.8510(2) -0.0146(6) 0.8193(3) 0.0277(11) Uani d . 1 C
H11A 0.8307 -0.1215 0.8556 0.033 Uiso calc R 1 H
H11B 0.8181 -0.0501 0.7557 0.033 Uiso calc R 1 H
C12 0.9491(2) -0.0373(6) 0.8442(3) 0.0238(10) Uani d . 1 C
C13 0.9952(2) -0.2116(7) 0.8208(3) 0.0261(10) Uani d . 1 C
H13 0.9654 -0.3406 0.7840 0.031 Uiso calc R 1 H
C14 1.0860(2) -0.1946(7) 0.8520(3) 0.0278(11) Uani d . 1 C
H14 1.1182 -0.3138 0.8365 0.033 Uiso calc R 1 H
C15 1.1299(2) -0.0081(6) 0.9051(3) 0.0292(11) Uani d . 1 C
H15 1.1919 0.0006 0.9258 0.035 Uiso calc R 1 H
C16 1.0835(2) 0.1677(6) 0.9283(3) 0.0274(11) Uani d . 1 C
H16 1.1135 0.2980 0.9641 0.033 Uiso calc R 1 H
C17 0.9930(2) 0.1519(6) 0.8990(3) 0.0242(10) Uani d . 1 C
C18 0.9283(2) 0.3113(6) 0.9165(3) 0.0244(10) Uani d . 1 C
H18A 0.9435 0.4808 0.9147 0.029 Uiso calc R 1 H
H18B 0.9257 0.2761 0.9749 0.029 Uiso calc R 1 H
O1 0.44753(16) 0.2072(5) 0.5520(2) 0.0345(9) Uani d . 1 O

loop_
_atom_site_aniso_label
_atom_site_aniso_U_11
_atom_site_aniso_U_22
_atom_site_aniso_U_33
_atom_site_aniso_U_12
_atom_site_aniso_U_13
_atom_site_aniso_U_23
C1 0.027(2) 0.044(3) 0.044(3) -0.0006(19) 0.008(2) 0.000(2)
C2 0.025(2) 0.039(2) 0.037(3) -0.0065(18) 0.013(2) -0.002(2)
C3 0.023(2) 0.025(2) 0.032(3) 0.0053(17) 0.011(2) 0.0022(19)
C4 0.026(2) 0.029(2) 0.033(3) 0.0004(17) 0.011(2) -0.0025(19)
C5 0.029(2) 0.029(2) 0.036(3) -0.0008(17) 0.016(2) 0.0003(19)
C6 0.024(2) 0.028(2) 0.030(3) 0.0016(18) 0.0095(19) -0.0003(19)
C7 0.026(2) 0.030(2) 0.039(3) -0.0053(18) 0.009(2) 0.001(2)
C8 0.031(2) 0.026(2) 0.040(3) 0.0046(18) 0.012(2) 0.0044(19)
C9 0.026(2) 0.028(2) 0.032(3) -0.0009(17) 0.012(2) 0.0019(19)
C10 0.023(2) 0.025(2) 0.026(3) -0.0005(17) 0.0050(18) 0.0014(18)
C11 0.024(2) 0.031(2) 0.028(3) -0.0032(17) 0.0099(19) -0.0008(19)
C12 0.028(2) 0.019(2) 0.026(2) -0.0002(16) 0.0120(18) 0.0019(17)
C13 0.030(2) 0.023(2) 0.024(3) -0.0028(17) 0.0100(19) 0.0018(18)
C14 0.028(2) 0.026(2) 0.032(3) 0.0037(17) 0.014(2) 0.0084(19)
C15 0.022(2) 0.030(2) 0.034(3) 0.0026(18) 0.008(2) 0.006(2)
C16 0.028(2) 0.024(2) 0.028(3) -0.0068(17) 0.008(2) -0.0029(18)
C17 0.026(2) 0.020(2) 0.027(3) 0.0006(16) 0.0109(19) 0.0006(16)
C18 0.024(2) 0.023(2) 0.025(3) -0.0030(16) 0.0082(18) 0.0012(17)
O1 0.0266(15) 0.0303(16) 0.038(2) -0.0045(12) 0.0030(14) 0.0048(13)

loop_
_atom_type_symbol
_atom_type_description
_atom_type_scat_dispersion_real
_atom_type_scat_dispersion_imag
_atom_type_scat_source
C C 0.0033 0.0016 'International Tables Vol C Tables 4.2.6.8 and 6.1.1.4'
H H 0.0000 0.0000 'International Tables Vol C Tables 4.2.6.8 and 6.1.1.4'
O O 0.0106 0.0060 'International Tables Vol C Tables 4.2.6.8 and 6.1.1.4'

loop_
_geom_angle_atom_site_label_1
_geom_angle_atom_site_label_2
_geom_angle_atom_site_label_3
_geom_angle
C2 C1 H1A 109.5
C2 C1 H1B 109.5
H1A C1 H1B 109.5
C2 C1 H1C 109.5
H1A C1 H1C 109.5
H1B C1 H1C 109.5
O1 C2 C1 107.4(3)
O1 C2 H2A 110.2
C1 C2 H2A 110.2
O1 C2 H2B 110.2
C1 C2 H2B 110.2
H2A C2 H2B 108.5
C4 C3 O1 124.9(3)
C4 C3 C8 120.2(4)
O1 C3 C8 114.9(3)
C3 C4 C5 119.0(4)
C3 C4 H4 120.5
C5 C4 H4 120.5
C6 C5 C4 122.0(4)
C6 C5 H5 119.0
C4 C5 H5 119.0
C5 C6 C7 117.5(4)
C5 C6 C9 122.0(4)
C7 C6 C9 120.4(3)
C8 C7 C6 121.9(4)
C8 C7 H7 119.1
C6 C7 H7 119.1
C7 C8 C3 119.3(4)
C7 C8 H8 120.3
C3 C8 H8 120.3
C6 C9 C10 113.2(4)
C6 C9 H9A 108.9
C10 C9 H9A 108.9
C6 C9 H9B 108.9
C10 C9 H9B 108.9
H9A C9 H9B 107.7
C9 C10 C18 114.2(3)
C9 C10 C11 114.5(3)
C18 C10 C11 104.3(3)
C9 C10 H10 107.8
C18 C10 H10 107.8
C11 C10 H10 107.8
C12 C11 C10 102.3(3)
C12 C11 H11A 111.3
C10 C11 H11A 111.3
C12 C11 H11B 111.3
C10 C11 H11B 111.3
H11A C11 H11B 109.2
C13 C12 C17 120.6(3)
C13 C12 C11 129.1(3)
C17 C12 C11 110.2(3)
C12 C13 C14 118.8(4)
C12 C13 H13 120.6
C14 C13 H13 120.6
C15 C14 C13 121.2(4)
C15 C14 H14 119.4
C13 C14 H14 119.4
C14 C15 C16 119.9(4)
C14 C15 H15 120.0
C16 C15 H15 120.0
C17 C16 C15 119.7(3)
C17 C16 H16 120.1
C15 C16 H16 120.1
C16 C17 C12 119.7(4)
C16 C17 C18 130.4(3)
C12 C17 C18 110.0(3)
C17 C18 C10 103.2(3)
C17 C18 H18A 111.1
C10 C18 H18A 111.1
C17 C18 H18B 111.1
C10 C18 H18B 111.1
H18A C18 H18B 109.1
C3 O1 C2 117.0(3)

loop_
_geom_bond_atom_site_label_1
_geom_bond_atom_site_label_2
_geom_bond_distance
C1 C2 1.514(6)
C1 H1A 0.9800
C1 H1B 0.9800
C1 H1C 0.9800
C2 O1 1.433(4)
C2 H2A 0.9900
C2 H2B 0.9900
C3 C4 1.376(6)
C3 O1 1.378(5)
C3 C8 1.399(5)
C4 C5 1.407(5)
C4 H4 0.9500
C5 C6 1.378(5)
C5 H5 0.9500
C6 C7 1.393(6)
C6 C9 1.512(5)
C7 C8 1.384(6)
C7 H7 0.9500
C8 H8 0.9500
C9 C10 1.532(5)
C9 H9A 0.9900
C9 H9B 0.9900
C10 C18 1.538(5)
C10 C11 1.554(5)
C10 H10 1.0000
C11 C12 1.522(5)
C11 H11A 0.9900
C11 H11B 0.9900
C12 C13 1.384(5)
C12 C17 1.401(5)
C13 C14 1.394(5)
C13 H13 0.9500
C14 C15 1.377(5)
C14 H14 0.9500
C15 C16 1.393(5)
C15 H15 0.9500
C16 C17 1.389(5)
C16 H16 0.9500
C17 C18 1.508(5)
C18 H18A 0.9900
C18 H18B 0.9900

loop_
_geom_torsion_atom_site_label_1
_geom_torsion_atom_site_label_2
_geom_torsion_atom_site_label_3
_geom_torsion_atom_site_label_4
_geom_torsion
_geom_torsion_publ_flag
O1 C3 C4 C5 179.2(4) y
C8 C3 C4 C5 -0.5(6) ?
C3 C4 C5 C6 0.2(6) ?
C4 C5 C6 C7 0.6(6) ?
C4 C5 C6 C9 -178.3(4) ?
C5 C6 C7 C8 -1.1(7) ?
C9 C6 C7 C8 177.9(4) ?
C6 C7 C8 C3 0.8(7) ?
C4 C3 C8 C7 0.0(6) ?
O1 C3 C8 C7 -179.6(4) ?
C5 C6 C9 C10 105.4(5) ?
C7 C6 C9 C10 -73.5(5) ?
C6 C9 C10 C18 172.3(3) y
C6 C9 C10 C11 -67.5(4) y
C9 C10 C11 C12 -155.2(3) ?
C18 C10 C11 C12 -29.6(4) ?
C10 C11 C12 C13 -162.6(4) ?
C10 C11 C12 C17 18.0(4) ?
C17 C12 C13 C14 -0.6(6) ?
C11 C12 C13 C14 -179.9(4) ?
C12 C13 C14 C15 -0.2(6) ?
C13 C14 C15 C16 0.0(6) ?
C14 C15 C16 C17 1.0(6) ?
C15 C16 C17 C12 -1.8(6) ?
C15 C16 C17 C18 177.9(4) ?
C13 C12 C17 C16 1.6(6) ?
C11 C12 C17 C16 -178.9(4) ?
C13 C12 C17 C18 -178.2(4) ?
C11 C12 C17 C18 1.3(5) ?
C16 C17 C18 C10 160.0(4) ?
C12 C17 C18 C10 -20.3(4) ?
C9 C10 C18 C17 156.4(3) ?
C11 C10 C18 C17 30.6(4) ?
C4 C3 O1 C2 -5.5(6) y
C8 C3 O1 C2 174.1(4) ?
C1 C2 O1 C3 -179.7(4) y

loop_
_cod_related_entry_id
_cod_related_entry_database
_cod_related_entry_code
1 ChemSpider 21130346
